data_2023491
loop_
_publ_author_name
'Moussaif, Ahmed'
'El Ghayati, Lhoussaine'
'Kalonji Mubengayi, Camille'
'Alsubari, Abdulsalam'
'Essassi, El Mokhtar'
'Mague, Joel T.'
'Ramli, Youssef'

_publ_section_title
;
 Synthesis, crystal structure and Hirshfeld surface analysis of
 1,1&#x2032;-[oxybis(ethane-2,1-diyl)]bis(2-methylsulfanyl-1H-benzo[d]imidazole)
;
_journal_coeditor_code VM2313
_journal_issue 6
_journal_name_full 'Acta Crystallographica Section E Crystallographic Communications'
_journal_paper_doi 10.1107/S2056989025003809
_journal_volume 81
_journal_year 2025
_chemical_formula_iupac 'C20 H22 N4 O S2'
_chemical_formula_moiety 'C20 H22 N4 O S2'
_chemical_formula_sum 'C20 H22 N4 O S2'
_chemical_formula_weight 398.53
_chemical_name_systematic 1,1'-[Oxybis(ethane-2,1-diyl)]bis(2-methylsulfanyl-1<i>H</i>-benzo[<i>d</i>]imidazole)
_space_group_crystal_system triclinic
_space_group_IT_number 2
_space_group_name_Hall '-P 1'
_space_group_name_H-M_alt 'P -1'
_atom_sites_solution_hydrogens geom
_atom_sites_solution_primary dual
_atom_sites_solution_secondary difmap
_audit_creation_method SHELXL-2019/1
_cell_angle_alpha 109.206(2)
_cell_angle_beta 101.687(2)
_cell_angle_gamma 107.789(2)
_cell_formula_units_Z 4
_cell_length_a 10.6654(12)
_cell_length_b 13.5974(15)
_cell_length_c 15.7917(17)
_cell_measurement_reflns_used 9943
_cell_measurement_temperature 100(2)
_cell_measurement_theta_max 29.012
_cell_measurement_theta_min 2.578
_cell_volume 1938.8(4)
_computing_cell_refinement
;
<i>SAINT</i> (Bruker, 2015)
;
_computing_data_collection
;
<i>APEX3</i> (Bruker, 2015)
;
_computing_data_reduction
;
<i>SAINT</i> (Bruker, 2015)
;
_computing_molecular_graphics
;
<i>DIAMOND</i> (Brandenburg & Putz, 2012)
;
_computing_publication_material
;
<i>SHELXTL</i> (Sheldrick, 2008)
;
_computing_structure_refinement
;
<i>SHELXL2019/1</i> (Sheldrick, 2015b)
;
_computing_structure_solution
;
<i>SHELXT</i> (Sheldrick, 2015a)
;
_diffrn_ambient_temperature 100(2)
_diffrn_detector_area_resol_mean 8.3333
_diffrn_measured_fraction_theta_full 0.992
_diffrn_measured_fraction_theta_max 0.969
_diffrn_measurement_device 'BrukerSmart APEX diffractometer'
_diffrn_measurement_device_type 'Bruker SMART APEX diffractometer'
_diffrn_measurement_method '\f and \w scans'
_diffrn_radiation_monochromator graphite
_diffrn_radiation_type MoK\a
_diffrn_radiation_wavelength 0.71073
_diffrn_reflns_av_R_equivalents 0.0737
_diffrn_reflns_av_unetI/netI 0.0946
_diffrn_reflns_limit_h_max 14
_diffrn_reflns_limit_h_min -14
_diffrn_reflns_limit_k_max 18
_diffrn_reflns_limit_k_min -18
_diffrn_reflns_limit_l_max 21
_diffrn_reflns_limit_l_min -21
_diffrn_reflns_number 36334
_diffrn_reflns_theta_full 28.000
_diffrn_reflns_theta_max 29.491
_diffrn_reflns_theta_min 1.732
_diffrn_source 'fine-focus sealed tube'
_exptl_absorpt_coefficient_mu 0.293
_exptl_absorpt_correction_T_max 0.95
_exptl_absorpt_correction_T_min 0.90
_exptl_absorpt_correction_type multi-scan
_exptl_absorpt_process_details
;
(<i>SADABS</i>; Krause <i>et al.</i>, 2015)
;
_exptl_crystal_colour colourless
_exptl_crystal_density_diffrn 1.365
_exptl_crystal_density_method 'not measured'
_exptl_crystal_description column
_exptl_crystal_F_000 840
_exptl_crystal_size_max 0.355
_exptl_crystal_size_mid 0.218
_exptl_crystal_size_min 0.181
_refine_diff_density_max 1.320
_refine_diff_density_min -1.067
_refine_ls_extinction_method none
_refine_ls_goodness_of_fit_ref 0.999
_refine_ls_hydrogen_treatment constr
_refine_ls_matrix_type full
_refine_ls_number_parameters 460
_refine_ls_number_reflns 10449
_refine_ls_number_restraints 3
_refine_ls_restrained_S_all 1.003
_refine_ls_R_factor_all 0.1065
_refine_ls_R_factor_gt 0.0678
_refine_ls_shift/su_max 0.003
_refine_ls_shift/su_mean 0.000
_refine_ls_structure_factor_coef Fsqd
_refine_ls_weighting_details 'w=1/[\s^2^(Fo^2^)+(0.1077P)^2^] where P=(Fo^2^+2Fc^2^)/3'
_refine_ls_weighting_scheme calc
_refine_ls_wR_factor_gt 0.1873
_refine_ls_wR_factor_ref 0.1987
_reflns_number_gt 5628
_reflns_number_total 10449
_reflns_threshold_expression 'I > 2\s(I)'
_cod_data_source_file vm2313.cif
_cod_data_source_block I
_cod_database_code 2023491
_shelx_space_group_comment
;
The symmetry employed for this shelxl refinement is uniquely defined
by the following loop, which should always be used as a source of
symmetry information in preference to the above space-group names.
They are only intended as comments.
;
_shelx_estimated_absorpt_t_min 0.903

loop_
_space_group_symop_operation_xyz
'x, y, z'
'-x, -y, -z'

loop_
_atom_site_type_symbol
_atom_site_label
_atom_site_fract_x
_atom_site_fract_y
_atom_site_fract_z
_atom_site_U_iso_or_equiv
_atom_site_adp_type
_atom_site_calc_flag
_atom_site_occupancy
_atom_site_disorder_assembly
_atom_site_disorder_group
S S1 0.28306(8) 0.39883(6) 0.31081(5) 0.03271(19) Uani d 1 . .
S S2 0.28353(10) 0.94354(7) 0.40847(8) 0.0589(3) Uani d 1 . .
O O1 0.14040(17) 0.69787(14) 0.45180(12) 0.0265(4) Uani d 1 . .
N N1 0.3274(2) 0.34561(18) 0.46399(16) 0.0261(5) Uani d 1 . .
N N2 0.3144(2) 0.51604(17) 0.49496(15) 0.0245(5) Uani d 1 . .
N N3 0.0989(2) 0.90589(18) 0.50202(16) 0.0287(5) Uani d 1 . .
N N4 0.2898(2) 1.0698(2) 0.58629(18) 0.0370(6) Uani d 1 . .
C C1 0.3323(3) 0.5043(2) 0.57981(18) 0.0254(6) Uani d 1 . .
C C2 0.3387(3) 0.5740(2) 0.66891(19) 0.0301(6) Uani d 1 . .
H H2 0.332501 0.645270 0.681074 0.036 Uiso calc 1 . .
C C3 0.3544(3) 0.5346(2) 0.73914(19) 0.0347(7) Uani d 1 . .
H H3 0.358552 0.579523 0.801018 0.042 Uiso calc 1 . .
C C4 0.3641(3) 0.4298(2) 0.7205(2) 0.0331(7) Uani d 1 . .
H H4 0.374925 0.405259 0.770283 0.040 Uiso calc 1 . .
C C5 0.3586(3) 0.3602(2) 0.6312(2) 0.0306(6) Uani d 1 . .
H H5 0.365884 0.289325 0.619425 0.037 Uiso calc 1 . .
C C6 0.3419(3) 0.3990(2) 0.56012(19) 0.0256(6) Uani d 1 . .
C C7 0.3107(3) 0.4180(2) 0.42919(19) 0.0253(6) Uani d 1 . .
C C8 0.2915(4) 0.2620(2) 0.2606(2) 0.0437(8) Uani d 1 . .
H H8A 0.210903 0.203462 0.261097 0.066 Uiso calc 1 . .
H H8B 0.378035 0.264102 0.298536 0.066 Uiso calc 1 . .
H H8C 0.290012 0.244072 0.194921 0.066 Uiso calc 1 . .
C C9 0.2979(3) 0.6119(2) 0.47908(19) 0.0266(6) Uani d 1 . .
H H9A 0.319226 0.612552 0.421047 0.032 Uiso calc 1 . .
H H9B 0.364700 0.684011 0.533683 0.032 Uiso calc 1 . .
C C10 0.1505(3) 0.6037(2) 0.46773(19) 0.0269(6) Uani d 1 . .
H H10A 0.082889 0.531822 0.413204 0.032 Uiso calc 1 . .
H H10B 0.128798 0.604427 0.525953 0.032 Uiso calc 1 . .
C C11 0.0038(3) 0.6962(2) 0.44035(19) 0.0277(6) Uani d 1 . .
H H11A -0.019845 0.697939 0.498150 0.033 Uiso calc 1 . .
H H11B -0.065672 0.625561 0.385448 0.033 Uiso calc 1 . .
C C12 0.0002(3) 0.7980(2) 0.42393(19) 0.0299(6) Uani d 1 . .
H H12A 0.021078 0.793568 0.364827 0.036 Uiso calc 1 . .
H H12B -0.095464 0.795720 0.414292 0.036 Uiso calc 1 . .
C C13 0.2245(3) 0.9775(2) 0.5057(2) 0.0360(7) Uani d 1 . .
C C14 0.3995(4) 1.0841(3) 0.4299(3) 0.0683(12) Uani d 1 . .
H H14A 0.435052 1.079617 0.376729 0.103 Uiso calc 1 . .
H H14B 0.478065 1.115441 0.489089 0.103 Uiso calc 1 . .
H H14C 0.348430 1.133494 0.435353 0.103 Uiso calc 1 . .
C C15 0.2020(3) 1.0574(2) 0.6399(2) 0.0328(7) Uani d 1 . .
C C16 0.2183(3) 1.1275(2) 0.7317(2) 0.0410(8) Uani d 1 . .
H H16 0.298217 1.197014 0.767967 0.049 Uiso calc 1 . .
C C17 0.1160(4) 1.0933(3) 0.7681(2) 0.0506(9) Uani d 1 . .
H H17 0.126520 1.139227 0.831367 0.061 Uiso calc 1 . .
C C18 -0.0043(4) 0.9924(3) 0.7150(2) 0.0517(9) Uani d 1 . .
H H18 -0.074229 0.972461 0.742407 0.062 Uiso calc 1 . .
C C19 -0.0230(3) 0.9218(2) 0.6238(2) 0.0384(7) Uani d 1 . .
H H19 -0.104208 0.853237 0.587287 0.046 Uiso calc 1 . .
C C20 0.0820(3) 0.9558(2) 0.58821(19) 0.0290(6) Uani d 1 . .
O O2 0.3432(2) 0.27334(17) 0.01613(14) 0.0388(5) Uani d 1 . .
S S3 0.16784(16) -0.00367(13) 0.02660(19) 0.0477(5) Uani d 0.775(6) A 1
N N5 0.3973(3) 0.04310(18) 0.17227(15) 0.0359(8) Uani d 0.775(6) A 1
N N6 0.44458(15) 0.10270(18) 0.06022(10) 0.0285(6) Uani d 0.775(6) A 1
C C21 0.57282(16) 0.13722(15) 0.12777(10) 0.0269(7) Uani d 0.775(6) A 1
C C22 0.70801(15) 0.1992(2) 0.13525(16) 0.0274(8) Uani d 0.775(6) A 1
H H22 0.726802 0.224703 0.088098 0.033 Uiso calc 0.775(6) A 1
C C23 0.81397(19) 0.2219(2) 0.21508(18) 0.0331(9) Uani d 0.775(6) A 1
H H23 0.908138 0.264333 0.223266 0.040 Uiso calc 0.775(6) A 1
C C24 0.7853(3) 0.1837(2) 0.28399(14) 0.0332(10) Uani d 0.775(6) A 1
H H24 0.860720 0.200592 0.337720 0.040 Uiso calc 0.775(6) A 1
C C25 0.6500(3) 0.1219(3) 0.27622(13) 0.0349(10) Uani d 0.775(6) A 1
H H25 0.631661 0.096128 0.323322 0.042 Uiso calc 0.775(6) A 1
C C26 0.5421(2) 0.09900(16) 0.19659(11) 0.0315(8) Uani d 0.775(6) A 1
C C27 0.34510(18) 0.04853(11) 0.09217(12) 0.0343(8) Uani d 0.775(6) A 1
C C28 0.1014(6) -0.1083(4) 0.0703(4) 0.0574(16) Uani d 0.775(6) A 1
H H28A -0.000450 -0.147436 0.039998 0.086 Uiso calc 0.775(6) A 1
H H28B 0.143558 -0.163816 0.055384 0.086 Uiso calc 0.775(6) A 1
H H28C 0.124789 -0.070815 0.139505 0.086 Uiso calc 0.775(6) A 1
S S3A 0.1493(6) 0.0051(5) -0.0063(5) 0.0477(5) Uani d 0.225(6) A 2
N N5A 0.3535(8) 0.0386(7) 0.1495(5) 0.0359(8) Uani d 0.225(6) A 2
N N6A 0.4310(6) 0.1156(7) 0.0536(4) 0.0285(6) Uani d 0.225(6) A 2
C C21A 0.5488(6) 0.1448(7) 0.1284(4) 0.0269(7) Uani d 0.225(6) A 2
C C22A 0.6890(6) 0.2104(10) 0.1500(6) 0.0274(8) Uani d 0.225(6) A 2
H H22A 0.720515 0.243208 0.109577 0.033 Uiso calc 0.225(6) A 2
C C23A 0.7804(7) 0.2254(9) 0.2336(6) 0.0331(9) Uani d 0.225(6) A 2
H H23A 0.877397 0.269824 0.251334 0.040 Uiso calc 0.225(6) A 2
C C24A 0.7330(9) 0.1763(10) 0.2925(5) 0.0332(10) Uani d 0.225(6) A 2
H H24A 0.798933 0.188189 0.349213 0.040 Uiso calc 0.225(6) A 2
C C25A 0.5928(10) 0.1110(11) 0.2707(5) 0.0349(10) Uani d 0.225(6) A 2
H H25A 0.561761 0.077973 0.311061 0.042 Uiso calc 0.225(6) A 2
C C26A 0.4993(8) 0.0958(7) 0.1871(4) 0.0315(8) Uani d 0.225(6) A 2
C C27A 0.3187(6) 0.0537(4) 0.0717(4) 0.0343(8) Uani d 0.225(6) A 2
C C28A 0.067(2) -0.1135(11) 0.0191(15) 0.0574(16) Uani d 0.225(6) A 2
H H28D -0.032413 -0.152168 -0.019878 0.086 Uiso calc 0.225(6) A 2
H H28E 0.112093 -0.166856 0.004352 0.086 Uiso calc 0.225(6) A 2
H H28F 0.076253 -0.086085 0.086683 0.086 Uiso calc 0.225(6) A 2
C C29 0.4256(3) 0.1246(2) -0.02772(19) 0.0342(7) Uani d 1 . .
H H29A 0.329141 0.074043 -0.072048 0.041 Uiso calc 1 A 1
H H29B 0.490264 0.102472 -0.059150 0.041 Uiso calc 1 A 1
C C30 0.4495(3) 0.2450(2) -0.0135(2) 0.0330(6) Uani d 1 . .
H H30A 0.542073 0.298032 0.035349 0.040 Uiso calc 1 . .
H H30B 0.448728 0.252538 -0.073792 0.040 Uiso calc 1 . .
C C31 0.3493(3) 0.3779(2) 0.0136(2) 0.0355(7) Uani d 1 . .
H H31A 0.322927 0.368331 -0.053359 0.043 Uiso calc 1 B 1
H H31B 0.446198 0.436242 0.047735 0.043 Uiso calc 1 B 1
C C32 0.2527(5) 0.4171(3) 0.0588(3) 0.0296(9) Uani d 0.7195(12) C 1
H H32A 0.164360 0.351176 0.040756 0.036 Uiso calc 0.7195(12) C 1
H H32B 0.296278 0.452162 0.128946 0.036 Uiso calc 0.7195(12) C 1
C C32A 0.1981(13) 0.3781(6) 0.0241(9) 0.0296(9) Uani d 0.2805(12) C 2
H H32C 0.119843 0.314492 -0.031603 0.036 Uiso calc 0.2805(12) C 2
H H32D 0.188617 0.368449 0.082266 0.036 Uiso calc 0.2805(12) C 2
S S4 0.39349(9) 0.68180(7) 0.19358(6) 0.0311(2) Uani d 0.7195(12) C 1
N N7 0.22350(13) 0.49926(7) 0.02765(7) 0.0211(5) Uani d 0.7195(12) C 1
N N8 0.21846(13) 0.66717(8) 0.03301(7) 0.0223(6) Uani d 0.7195(12) C 1
C C33 0.27146(8) 0.61603(6) 0.07802(5) 0.0231(7) Uani d 0.7195(12) C 1
C C34 0.41965(18) 0.82874(7) 0.22143(9) 0.0458(12) Uani d 0.7195(12) C 1
H H34A 0.450478 0.850518 0.173404 0.069 Uiso calc 0.7195(12) C 1
H H34B 0.491032 0.878050 0.284386 0.069 Uiso calc 0.7195(12) C 1
H H34C 0.331546 0.836988 0.221551 0.069 Uiso calc 0.7195(12) C 1
C C35 0.12425(11) 0.57701(9) -0.05554(6) 0.0244(7) Uani d 0.7195(12) C 1
C C36 0.03477(17) 0.58012(13) -0.13155(8) 0.0288(8) Uani d 0.7195(12) C 1
H H36 0.032523 0.649751 -0.130650 0.035 Uiso calc 0.7195(12) C 1
C C37 -0.04984(16) 0.47801(15) -0.20768(7) 0.0264(8) Uani d 0.7195(12) C 1
H H37 -0.111558 0.477422 -0.260650 0.032 Uiso calc 0.7195(12) C 1
C C38 -0.04811(17) 0.37225(13) -0.20983(8) 0.0354(9) Uani d 0.7195(12) C 1
H H38 -0.109548 0.303410 -0.263525 0.042 Uiso calc 0.7195(12) C 1
C C39 0.04091(19) 0.36846(10) -0.13557(9) 0.0313(9) Uani d 0.7195(12) C 1
H H39 0.043377 0.298685 -0.137039 0.038 Uiso calc 0.7195(12) C 1
C C40 0.12734(12) 0.47218(8) -0.05802(6) 0.0239(7) Uani d 0.7195(12) C 1
S S4A 0.0421(3) 0.39830(19) -0.15751(16) 0.0311(2) Uani d 0.2805(12) C 2
N N7A 0.1945(4) 0.4857(2) 0.02976(17) 0.0211(5) Uani d 0.2805(12) C 2
N N8A 0.1597(4) 0.61691(18) -0.02063(18) 0.0223(6) Uani d 0.2805(12) C 2
C C33A 0.1366(2) 0.50973(18) -0.04389(15) 0.0231(7) Uani d 0.2805(12) C 2
C C34A -0.0100(5) 0.4769(3) -0.22092(19) 0.0458(12) Uani d 0.2805(12) C 2
H H34D 0.073521 0.533118 -0.220876 0.069 Uiso calc 0.2805(12) C 2
H H34E -0.062280 0.515944 -0.189389 0.069 Uiso calc 0.2805(12) C 2
H H34F -0.069224 0.424149 -0.286721 0.069 Uiso calc 0.2805(12) C 2
C C35A 0.2426(3) 0.6713(2) 0.07740(18) 0.0244(7) Uani d 0.2805(12) C 2
C C36A 0.3022(5) 0.7864(2) 0.1396(2) 0.0288(8) Uani d 0.2805(12) C 2
H H36A 0.287487 0.841980 0.119762 0.035 Uiso calc 0.2805(12) C 2
C C37A 0.3831(5) 0.8157(3) 0.2307(2) 0.0264(8) Uani d 0.2805(12) C 2
H H37A 0.424704 0.893413 0.274827 0.032 Uiso calc 0.2805(12) C 2
C C38A 0.4068(5) 0.7329(4) 0.26154(19) 0.0354(9) Uani d 0.2805(12) C 2
H H38A 0.464784 0.757051 0.324994 0.042 Uiso calc 0.2805(12) C 2
C C39A 0.3472(6) 0.6189(3) 0.20094(18) 0.0313(9) Uani d 0.2805(12) C 2
H H39A 0.361568 0.563534 0.221265 0.038 Uiso calc 0.2805(12) C 2
C C40A 0.2647(4) 0.5887(2) 0.10817(16) 0.0239(7) Uani d 0.2805(12) C 2

loop_
_atom_site_aniso_label
_atom_site_aniso_U_11
_atom_site_aniso_U_22
_atom_site_aniso_U_33
_atom_site_aniso_U_12
_atom_site_aniso_U_13
_atom_site_aniso_U_23
S1 0.0413(4) 0.0294(4) 0.0308(4) 0.0179(3) 0.0115(3) 0.0135(3)
S2 0.0604(6) 0.0366(5) 0.0818(7) 0.0194(4) 0.0425(5) 0.0165(5)
O1 0.0267(9) 0.0217(9) 0.0318(10) 0.0118(8) 0.0049(8) 0.0130(8)
N1 0.0244(11) 0.0220(11) 0.0314(12) 0.0103(9) 0.0060(9) 0.0117(10)
N2 0.0258(11) 0.0195(11) 0.0274(12) 0.0105(9) 0.0036(9) 0.0108(9)
N3 0.0279(12) 0.0205(11) 0.0346(13) 0.0108(9) 0.0022(10) 0.0118(10)
N4 0.0293(13) 0.0271(13) 0.0509(16) 0.0102(10) 0.0052(12) 0.0180(12)
C1 0.0237(13) 0.0214(13) 0.0272(14) 0.0074(11) 0.0013(11) 0.0117(11)
C2 0.0361(15) 0.0189(13) 0.0272(14) 0.0122(11) -0.0003(12) 0.0056(11)
C3 0.0446(17) 0.0294(15) 0.0226(14) 0.0157(13) 0.0009(12) 0.0074(12)
C4 0.0398(16) 0.0295(15) 0.0294(15) 0.0150(13) 0.0016(12) 0.0167(13)
C5 0.0317(14) 0.0225(13) 0.0345(16) 0.0112(11) 0.0023(12) 0.0133(12)
C6 0.0221(13) 0.0219(13) 0.0296(14) 0.0083(11) 0.0029(11) 0.0109(11)
C7 0.0225(13) 0.0220(13) 0.0306(14) 0.0098(11) 0.0064(11) 0.0111(11)
C8 0.060(2) 0.0313(16) 0.0424(18) 0.0206(15) 0.0217(16) 0.0134(15)
C9 0.0303(14) 0.0197(13) 0.0306(14) 0.0112(11) 0.0059(11) 0.0130(11)
C10 0.0294(14) 0.0190(12) 0.0308(14) 0.0100(11) 0.0050(11) 0.0115(11)
C11 0.0256(13) 0.0232(13) 0.0278(14) 0.0094(11) -0.0004(11) 0.0091(11)
C12 0.0292(14) 0.0244(14) 0.0304(15) 0.0134(11) 0.0000(11) 0.0085(12)
C13 0.0309(15) 0.0252(15) 0.0519(19) 0.0127(12) 0.0090(14) 0.0177(14)
C14 0.070(3) 0.043(2) 0.107(3) 0.0210(19) 0.059(3) 0.033(2)
C15 0.0362(15) 0.0224(14) 0.0328(15) 0.0101(12) -0.0059(12) 0.0151(12)
C16 0.0485(19) 0.0257(15) 0.0320(16) 0.0055(13) -0.0047(14) 0.0122(13)
C17 0.080(3) 0.0287(16) 0.0340(17) 0.0131(17) 0.0156(17) 0.0123(14)
C18 0.072(2) 0.0325(17) 0.044(2) 0.0095(17) 0.0270(18) 0.0151(16)
C19 0.0450(18) 0.0246(15) 0.0377(17) 0.0072(13) 0.0098(14) 0.0128(13)
C20 0.0314(14) 0.0215(13) 0.0326(15) 0.0105(11) -0.0001(12) 0.0161(12)
O2 0.0555(13) 0.0383(12) 0.0400(12) 0.0330(11) 0.0195(10) 0.0219(10)
S3 0.0413(6) 0.0394(6) 0.0431(11) 0.0092(5) 0.0076(7) 0.0051(7)
N5 0.044(2) 0.0291(14) 0.0327(19) 0.0147(16) 0.0109(17) 0.0124(14)
N6 0.0403(14) 0.0231(13) 0.0288(13) 0.0213(11) 0.0092(11) 0.0122(11)
C21 0.0387(18) 0.0241(14) 0.0267(14) 0.0242(14) 0.0103(13) 0.0107(12)
C22 0.0408(18) 0.0338(17) 0.0217(16) 0.0308(15) 0.0161(13) 0.0103(14)
C23 0.040(2) 0.0467(19) 0.0254(19) 0.0306(17) 0.0174(15) 0.0143(16)
C24 0.042(3) 0.0400(19) 0.0301(17) 0.031(2) 0.0099(17) 0.0170(15)
C25 0.060(3) 0.0230(17) 0.0246(16) 0.023(2) 0.0099(19) 0.0104(14)
C26 0.050(3) 0.0226(15) 0.0291(17) 0.0231(17) 0.0136(17) 0.0116(13)
C27 0.047(2) 0.0216(15) 0.037(2) 0.0199(15) 0.0151(17) 0.0095(15)
C28 0.060(3) 0.036(2) 0.071(4) 0.014(2) 0.041(3) 0.011(3)
S3A 0.0413(6) 0.0394(6) 0.0431(11) 0.0092(5) 0.0076(7) 0.0051(7)
N5A 0.044(2) 0.0291(14) 0.0327(19) 0.0147(16) 0.0109(17) 0.0124(14)
N6A 0.0403(14) 0.0231(13) 0.0288(13) 0.0213(11) 0.0092(11) 0.0122(11)
C21A 0.0387(18) 0.0241(14) 0.0267(14) 0.0242(14) 0.0103(13) 0.0107(12)
C22A 0.0408(18) 0.0338(17) 0.0217(16) 0.0308(15) 0.0161(13) 0.0103(14)
C23A 0.040(2) 0.0467(19) 0.0254(19) 0.0306(17) 0.0174(15) 0.0143(16)
C24A 0.042(3) 0.0400(19) 0.0301(17) 0.031(2) 0.0099(17) 0.0170(15)
C25A 0.060(3) 0.0230(17) 0.0246(16) 0.023(2) 0.0099(19) 0.0104(14)
C26A 0.050(3) 0.0226(15) 0.0291(17) 0.0231(17) 0.0136(17) 0.0116(13)
C27A 0.047(2) 0.0216(15) 0.037(2) 0.0199(15) 0.0151(17) 0.0095(15)
C28A 0.060(3) 0.036(2) 0.071(4) 0.014(2) 0.041(3) 0.011(3)
C29 0.0439(17) 0.0308(15) 0.0270(15) 0.0225(13) 0.0063(13) 0.0076(12)
C30 0.0437(17) 0.0322(15) 0.0267(15) 0.0243(13) 0.0080(13) 0.0105(12)
C31 0.0514(18) 0.0339(16) 0.0346(16) 0.0293(14) 0.0152(14) 0.0186(14)
C32 0.041(3) 0.023(2) 0.027(3) 0.016(2) 0.0091(19) 0.0118(19)
C32A 0.041(3) 0.023(2) 0.027(3) 0.016(2) 0.0091(19) 0.0118(19)
S4 0.0366(5) 0.0262(5) 0.0259(5) 0.0137(4) 0.0005(4) 0.0104(4)
N7 0.0230(14) 0.0191(12) 0.0247(12) 0.0087(10) 0.0093(10) 0.0120(10)
N8 0.0272(17) 0.0227(16) 0.0187(16) 0.0118(13) 0.0055(12) 0.0102(13)
C33 0.0222(17) 0.0232(17) 0.0217(17) 0.0077(14) 0.0074(13) 0.0083(14)
C34 0.054(3) 0.033(2) 0.036(2) 0.024(2) 0.003(2) 0.0001(19)
C35 0.0278(18) 0.0218(17) 0.0227(19) 0.0111(15) 0.0054(15) 0.0092(15)
C36 0.0316(19) 0.0306(19) 0.0287(19) 0.0161(16) 0.0084(15) 0.0154(16)
C37 0.0229(17) 0.035(2) 0.0168(17) 0.0100(15) 0.0023(14) 0.0100(16)
C38 0.036(2) 0.031(2) 0.029(2) 0.0118(17) 0.0061(17) 0.0058(17)
C39 0.043(2) 0.0206(18) 0.033(2) 0.0149(17) 0.0077(17) 0.0149(16)
C40 0.0272(18) 0.0255(18) 0.0216(17) 0.0146(15) 0.0075(14) 0.0099(14)
S4A 0.0366(5) 0.0262(5) 0.0259(5) 0.0137(4) 0.0005(4) 0.0104(4)
N7A 0.0230(14) 0.0191(12) 0.0247(12) 0.0087(10) 0.0093(10) 0.0120(10)
N8A 0.0272(17) 0.0227(16) 0.0187(16) 0.0118(13) 0.0055(12) 0.0102(13)
C33A 0.0222(17) 0.0232(17) 0.0217(17) 0.0077(14) 0.0074(13) 0.0083(14)
C34A 0.054(3) 0.033(2) 0.036(2) 0.024(2) 0.003(2) 0.0001(19)
C35A 0.0278(18) 0.0218(17) 0.0227(19) 0.0111(15) 0.0054(15) 0.0092(15)
C36A 0.0316(19) 0.0306(19) 0.0287(19) 0.0161(16) 0.0084(15) 0.0154(16)
C37A 0.0229(17) 0.035(2) 0.0168(17) 0.0100(15) 0.0023(14) 0.0100(16)
C38A 0.036(2) 0.031(2) 0.029(2) 0.0118(17) 0.0061(17) 0.0058(17)
C39A 0.043(2) 0.0206(18) 0.033(2) 0.0149(17) 0.0077(17) 0.0149(16)
C40A 0.0272(18) 0.0255(18) 0.0216(17) 0.0146(15) 0.0075(14) 0.0099(14)

loop_
_atom_type_symbol
_atom_type_description
_atom_type_scat_dispersion_real
_atom_type_scat_dispersion_imag
_atom_type_scat_source
C C 0.0033 0.0016 'International Tables Vol C Tables 4.2.6.8 and 6.1.1.4'
H H 0.0000 0.0000 'International Tables Vol C Tables 4.2.6.8 and 6.1.1.4'
N N 0.0061 0.0033 'International Tables Vol C Tables 4.2.6.8 and 6.1.1.4'
O O 0.0106 0.0060 'International Tables Vol C Tables 4.2.6.8 and 6.1.1.4'
S S 0.1246 0.1234 'International Tables Vol C Tables 4.2.6.8 and 6.1.1.4'

loop_
_geom_angle_atom_site_label_1
_geom_angle_atom_site_label_2
_geom_angle_atom_site_label_3
_geom_angle_site_symmetry_1
_geom_angle_site_symmetry_3
_geom_angle
_geom_angle_publ_flag
C7 S1 C8 . . 100.14(14) ?
C13 S2 C14 . . 99.88(16) ?
C10 O1 C11 . . 111.49(18) ?
C7 N1 C6 . . 103.9(2) ?
C7 N2 C1 . . 106.1(2) ?
C7 N2 C9 . . 127.7(2) ?
C1 N2 C9 . . 126.2(2) ?
C13 N3 C20 . . 106.6(2) ?
C13 N3 C12 . . 127.9(3) ?
C20 N3 C12 . . 125.5(2) ?
C13 N4 C15 . . 104.2(2) ?
N2 C1 C2 . . 131.7(2) ?
N2 C1 C6 . . 105.5(2) ?
C2 C1 C6 . . 122.7(2) ?
C3 C2 C1 . . 116.8(2) ?
C3 C2 H2 . . 121.6 ?
C1 C2 H2 . . 121.6 ?
C2 C3 C4 . . 121.0(3) ?
C2 C3 H3 . . 119.5 ?
C4 C3 H3 . . 119.5 ?
C5 C4 C3 . . 122.1(3) ?
C5 C4 H4 . . 118.9 ?
C3 C4 H4 . . 118.9 ?
C6 C5 C4 . . 117.1(2) ?
C6 C5 H5 . . 121.5 ?
C4 C5 H5 . . 121.5 ?
C5 C6 C1 . . 120.2(2) ?
C5 C6 N1 . . 129.4(2) ?
C1 C6 N1 . . 110.3(2) ?
N1 C7 N2 . . 114.2(2) ?
N1 C7 S1 . . 126.1(2) ?
N2 C7 S1 . . 119.69(19) ?
S1 C8 H8A . . 109.5 ?
S1 C8 H8B . . 109.5 ?
H8A C8 H8B . . 109.5 ?
S1 C8 H8C . . 109.5 ?
H8A C8 H8C . . 109.5 ?
H8B C8 H8C . . 109.5 ?
N2 C9 C10 . . 110.6(2) ?
N2 C9 H9A . . 109.5 ?
C10 C9 H9A . . 109.5 ?
N2 C9 H9B . . 109.5 ?
C10 C9 H9B . . 109.5 ?
H9A C9 H9B . . 108.1 ?
O1 C10 C9 . . 108.1(2) ?
O1 C10 H10A . . 110.1 ?
C9 C10 H10A . . 110.1 ?
O1 C10 H10B . . 110.1 ?
C9 C10 H10B . . 110.1 ?
H10A C10 H10B . . 108.4 ?
O1 C11 C12 . . 108.8(2) ?
O1 C11 H11A . . 109.9 ?
C12 C11 H11A . . 109.9 ?
O1 C11 H11B . . 109.9 ?
C12 C11 H11B . . 109.9 ?
H11A C11 H11B . . 108.3 ?
N3 C12 C11 . . 113.5(2) ?
N3 C12 H12A . . 108.9 ?
C11 C12 H12A . . 108.9 ?
N3 C12 H12B . . 108.9 ?
C11 C12 H12B . . 108.9 ?
H12A C12 H12B . . 107.7 ?
N4 C13 N3 . . 113.6(3) ?
N4 C13 S2 . . 126.0(2) ?
N3 C13 S2 . . 120.4(2) ?
S2 C14 H14A . . 109.5 ?
S2 C14 H14B . . 109.5 ?
H14A C14 H14B . . 109.5 ?
S2 C14 H14C . . 109.5 ?
H14A C14 H14C . . 109.5 ?
H14B C14 H14C . . 109.5 ?
C16 C15 N4 . . 130.1(3) ?
C16 C15 C20 . . 119.5(3) ?
N4 C15 C20 . . 110.5(3) ?
C17 C16 C15 . . 117.9(3) ?
C17 C16 H16 . . 121.1 ?
C15 C16 H16 . . 121.1 ?
C16 C17 C18 . . 122.0(3) ?
C16 C17 H17 . . 119.0 ?
C18 C17 H17 . . 119.0 ?
C19 C18 C17 . . 121.2(3) ?
C19 C18 H18 . . 119.4 ?
C17 C18 H18 . . 119.4 ?
C18 C19 C20 . . 116.5(3) ?
C18 C19 H19 . . 121.8 ?
C20 C19 H19 . . 121.8 ?
C19 C20 N3 . . 131.9(2) ?
C19 C20 C15 . . 123.0(3) ?
N3 C20 C15 . . 105.1(2) ?
C31 O2 C30 . . 110.7(2) ?
C27 S3 C28 . . 98.26(19) ?
C27 N5 C26 . . 104.2 ?
C27 N6 C21 . . 106.1 ?
C27 N6 C29 . . 129.48(13) ?
C21 N6 C29 . . 124.46(13) ?
N6 C21 C22 . . 131.6 ?
N6 C21 C26 . . 105.4 ?
C22 C21 C26 . . 123.0 ?
C23 C22 C21 . . 116.4 ?
C23 C22 H22 . . 121.8 ?
C21 C22 H22 . . 121.8 ?
C22 C23 C24 . . 121.4 ?
C22 C23 H23 . . 119.3 ?
C24 C23 H23 . . 119.3 ?
C25 C24 C23 . . 122.0 ?
C25 C24 H24 . . 119.0 ?
C23 C24 H24 . . 119.0 ?
C24 C25 C26 . . 117.4 ?
C24 C25 H25 . . 121.3 ?
C26 C25 H25 . . 121.3 ?
C25 C26 N5 . . 129.7 ?
C25 C26 C21 . . 119.9 ?
N5 C26 C21 . . 110.3 ?
N5 C27 N6 . . 114.0 ?
N5 C27 S3 . . 126.5 ?
N6 C27 S3 . . 119.5 ?
S3 C28 H28A . . 109.5 ?
S3 C28 H28B . . 109.5 ?
H28A C28 H28B . . 109.5 ?
S3 C28 H28C . . 109.5 ?
H28A C28 H28C . . 109.5 ?
H28B C28 H28C . . 109.5 ?
C27A S3A C28A . . 98.3(8) ?
C27A N5A C26A . . 104.2 ?
C29 N6A C27A . . 125.0(3) ?
C29 N6A C21A . . 127.8(3) ?
C27A N6A C21A . . 106.1 ?
N6A C21A C22A . . 131.6 ?
N6A C21A C26A . . 105.4 ?
C22A C21A C26A . . 123.0 ?
C23A C22A C21A . . 116.4 ?
C23A C22A H22A . . 121.8 ?
C21A C22A H22A . . 121.8 ?
C22A C23A C24A . . 121.4 ?
C22A C23A H23A . . 119.3 ?
C24A C23A H23A . . 119.3 ?
C25A C24A C23A . . 122.0 ?
C25A C24A H24A . . 119.0 ?
C23A C24A H24A . . 119.0 ?
C24A C25A C26A . . 117.4 ?
C24A C25A H25A . . 121.3 ?
C26A C25A H25A . . 121.3 ?
C25A C26A N5A . . 129.7 ?
C25A C26A C21A . . 119.9 ?
N5A C26A C21A . . 110.3 ?
N5A C27A N6A . . 114.0 ?
N5A C27A S3A . . 126.5 ?
N6A C27A S3A . . 119.5 ?
S3A C28A H28D . . 109.5 ?
S3A C28A H28E . . 109.5 ?
H28D C28A H28E . . 109.5 ?
S3A C28A H28F . . 109.5 ?
H28D C28A H28F . . 109.5 ?
H28E C28A H28F . . 109.5 ?
N6A C29 C30 . . 109.5(4) ?
N6 C29 C30 . . 116.4(2) ?
N6 C29 H29A . . 108.2 ?
C30 C29 H29A . . 108.2 ?
N6 C29 H29B . . 108.2 ?
C30 C29 H29B . . 108.2 ?
H29A C29 H29B . . 107.3 ?
O2 C30 C29 . . 110.0(2) ?
O2 C30 H30A . . 109.7 ?
C29 C30 H30A . . 109.7 ?
O2 C30 H30B . . 109.7 ?
C29 C30 H30B . . 109.7 ?
H30A C30 H30B . . 108.2 ?
O2 C31 C32 . . 110.8(2) ?
O2 C31 C32A . . 102.3(3) ?
O2 C31 H31A . . 109.5 ?
C32 C31 H31A . . 109.5 ?
O2 C31 H31B . . 109.5 ?
C32 C31 H31B . . 109.5 ?
H31A C31 H31B . . 108.1 ?
N7 C32 C31 . . 109.8(3) ?
N7 C32 H32A . . 109.7 ?
C31 C32 H32A . . 109.7 ?
N7 C32 H32B . . 109.7 ?
C31 C32 H32B . . 109.7 ?
H32A C32 H32B . . 108.2 ?
N7A C32A C31 . . 108.3(7) ?
N7A C32A H32C . . 110.0 ?
C31 C32A H32C . . 110.0 ?
N7A C32A H32D . . 110.0 ?
C31 C32A H32D . . 110.0 ?
H32C C32A H32D . . 108.4 ?
C33 S4 C34 . . 99.7 ?
C40 N7 C33 . . 105.9 ?
C40 N7 C32 . . 124.77(17) ?
C33 N7 C32 . . 129.05(17) ?
C33 N8 C35 . . 103.7 ?
N8 C33 N7 . . 115.1 ?
N8 C33 S4 . . 125.9 ?
N7 C33 S4 . . 119.0 ?
S4 C34 H34A . . 109.5 ?
S4 C34 H34B . . 109.5 ?
H34A C34 H34B . . 109.5 ?
S4 C34 H34C . . 109.5 ?
H34A C34 H34C . . 109.5 ?
H34B C34 H34C . . 109.5 ?
C36 C35 N8 . . 129.5 ?
C36 C35 C40 . . 121.0 ?
N8 C35 C40 . . 109.5 ?
C37 C36 C35 . . 117.0 ?
C37 C36 H36 . . 121.5 ?
C35 C36 H36 . . 121.5 ?
C36 C37 C38 . . 122.1 ?
C36 C37 H37 . . 118.9 ?
C38 C37 H37 . . 118.9 ?
C39 C38 C37 . . 121.3 ?
C39 C38 H38 . . 119.4 ?
C37 C38 H38 . . 119.4 ?
C38 C39 C40 . . 116.8 ?
C38 C39 H39 . . 121.6 ?
C40 C39 H39 . . 121.6 ?
N7 C40 C39 . . 132.2 ?
N7 C40 C35 . . 105.9 ?
C39 C40 C35 . . 121.8 ?
C33A S4A C34A . . 99.7 ?
C40A N7A C33A . . 105.9 ?
C40A N7A C32A . . 125.9(5) ?
C33A N7A C32A . . 127.7(5) ?
C33A N8A C35A . . 103.7 ?
N8A C33A N7A . . 115.1 ?
N8A C33A S4A . . 125.9 ?
N7A C33A S4A . . 119.0 ?
S4A C34A H34D . . 109.5 ?
S4A C34A H34E . . 109.5 ?
H34D C34A H34E . . 109.5 ?
S4A C34A H34F . . 109.5 ?
H34D C34A H34F . . 109.5 ?
H34E C34A H34F . . 109.5 ?
C36A C35A N8A . . 129.5 ?
C36A C35A C40A . . 121.0 ?
N8A C35A C40A . . 109.5 ?
C37A C36A C35A . . 117.0 ?
C37A C36A H36A . . 121.5 ?
C35A C36A H36A . . 121.5 ?
C36A C37A C38A . . 122.1 ?
C36A C37A H37A . . 118.9 ?
C38A C37A H37A . . 118.9 ?
C39A C38A C37A . . 121.3 ?
C39A C38A H38A . . 119.4 ?
C37A C38A H38A . . 119.4 ?
C38A C39A C40A . . 116.8 ?
C38A C39A H39A . . 121.6 ?
C40A C39A H39A . . 121.6 ?
N7A C40A C39A . . 132.2 ?
N7A C40A C35A . . 105.9 ?
C39A C40A C35A . . 121.8 ?

loop_
_geom_bond_atom_site_label_1
_geom_bond_atom_site_label_2
_geom_bond_site_symmetry_2
_geom_bond_distance
_geom_bond_publ_flag
S1 C7 . 1.749(3) ?
S1 C8 . 1.805(3) ?
S2 C13 . 1.753(3) ?
S2 C14 . 1.805(3) ?
O1 C10 . 1.414(3) ?
O1 C11 . 1.423(3) ?
N1 C7 . 1.314(3) ?
N1 C6 . 1.402(3) ?
N2 C7 . 1.377(3) ?
N2 C1 . 1.383(3) ?
N2 C9 . 1.460(3) ?
N3 C13 . 1.371(4) ?
N3 C20 . 1.383(4) ?
N3 C12 . 1.457(3) ?
N4 C13 . 1.317(4) ?
N4 C15 . 1.393(4) ?
C1 C2 . 1.388(4) ?
C1 C6 . 1.402(3) ?
C2 C3 . 1.383(4) ?
C2 H2 . 0.9500 ?
C3 C4 . 1.399(4) ?
C3 H3 . 0.9500 ?
C4 C5 . 1.392(4) ?
C4 H4 . 0.9500 ?
C5 C6 . 1.392(4) ?
C5 H5 . 0.9500 ?
C8 H8A . 0.9800 ?
C8 H8B . 0.9800 ?
C8 H8C . 0.9800 ?
C9 C10 . 1.511(4) ?
C9 H9A . 0.9900 ?
C9 H9B . 0.9900 ?
C10 H10A . 0.9900 ?
C10 H10B . 0.9900 ?
C11 C12 . 1.500(3) ?
C11 H11A . 0.9900 ?
C11 H11B . 0.9900 ?
C12 H12A . 0.9900 ?
C12 H12B . 0.9900 ?
C14 H14A . 0.9800 ?
C14 H14B . 0.9800 ?
C14 H14C . 0.9800 ?
C15 C16 . 1.388(4) ?
C15 C20 . 1.402(4) ?
C16 C17 . 1.363(5) ?
C16 H16 . 0.9500 ?
C17 C18 . 1.401(4) ?
C17 H17 . 0.9500 ?
C18 C19 . 1.375(4) ?
C18 H18 . 0.9500 ?
C19 C20 . 1.376(4) ?
C19 H19 . 0.9500 ?
O2 C31 . 1.418(3) ?
O2 C30 . 1.420(3) ?
S3 C27 . 1.7474 ?
S3 C28 . 1.798(5) ?
N5 C27 . 1.3103 ?
N5 C26 . 1.3998 ?
N6 C27 . 1.3808 ?
N6 C21 . 1.3843 ?
N6 C29 . 1.501(3) ?
C21 C22 . 1.3879 ?
C21 C26 . 1.4038 ?
C22 C23 . 1.3839 ?
C22 H22 . 0.9500 ?
C23 C24 . 1.3994 ?
C23 H23 . 0.9500 ?
C24 C25 . 1.3863 ?
C24 H24 . 0.9500 ?
C25 C26 . 1.3930 ?
C25 H25 . 0.9500 ?
C28 H28A . 0.9800 ?
C28 H28B . 0.9800 ?
C28 H28C . 0.9800 ?
S3A C27A . 1.7474 ?
S3A C28A . 1.799(5) ?
N5A C27A . 1.3103 ?
N5A C26A . 1.3998 ?
N6A C29 . 1.321(6) ?
N6A C27A . 1.3808 ?
N6A C21A . 1.3843 ?
C21A C22A . 1.3879 ?
C21A C26A . 1.4038 ?
C22A C23A . 1.3840 ?
C22A H22A . 0.9500 ?
C23A C24A . 1.3994 ?
C23A H23A . 0.9500 ?
C24A C25A . 1.3863 ?
C24A H24A . 0.9500 ?
C25A C26A . 1.3929 ?
C25A H25A . 0.9500 ?
C28A H28D . 0.9800 ?
C28A H28E . 0.9800 ?
C28A H28F . 0.9800 ?
C29 C30 . 1.508(4) ?
C29 H29A . 0.9900 ?
C29 H29B . 0.9900 ?
C30 H30A . 0.9900 ?
C30 H30B . 0.9900 ?
C31 C32 . 1.495(5) ?
C31 C32A . 1.654(13) ?
C31 H31A . 0.9900 ?
C31 H31B . 0.9900 ?
C32 N7 . 1.449(3) ?
C32 H32A . 0.9900 ?
C32 H32B . 0.9900 ?
C32A N7A . 1.449(4) ?
C32A H32C . 0.9900 ?
C32A H32D . 0.9900 ?
S4 C33 . 1.7540 ?
S4 C34 . 1.8152 ?
N7 C40 . 1.3773 ?
N7 C33 . 1.3868 ?
N8 C33 . 1.3081 ?
N8 C35 . 1.4206 ?
C34 H34A . 0.9800 ?
C34 H34B . 0.9800 ?
C34 H34C . 0.9800 ?
C35 C36 . 1.3954 ?
C35 C40 . 1.4237 ?
C36 C37 . 1.3726 ?
C36 H36 . 0.9500 ?
C37 C38 . 1.4330 ?
C37 H37 . 0.9500 ?
C38 C39 . 1.3777 ?
C38 H38 . 0.9500 ?
C39 C40 . 1.3966 ?
C39 H39 . 0.9500 ?
S4A C33A . 1.7540 ?
S4A C34A . 1.8152 ?
N7A C40A . 1.3773 ?
N7A C33A . 1.3867 ?
N8A C33A . 1.3081 ?
N8A C35A . 1.4206 ?
C34A H34D . 0.9800 ?
C34A H34E . 0.9800 ?
C34A H34F . 0.9800 ?
C35A C36A . 1.3954 ?
C35A C40A . 1.4237 ?
C36A C37A . 1.3726 ?
C36A H36A . 0.9500 ?
C37A C38A . 1.4330 ?
C37A H37A . 0.9500 ?
C38A C39A . 1.3776 ?
C38A H38A . 0.9500 ?
C39A C40A . 1.3966 ?
C39A H39A . 0.9500 ?

loop_
_geom_hbond_atom_site_label_D
_geom_hbond_atom_site_label_H
_geom_hbond_atom_site_label_A
_geom_hbond_site_symmetry_A
_geom_hbond_distance_DH
_geom_hbond_distance_HA
_geom_hbond_distance_DA
_geom_hbond_angle_DHA
_geom_hbond_publ_flag
C2 H2 Cg5 2_666 0.95 2.71 3.583(3) 153 y
C11 H11B Cg11 2_566 0.99 2.74 3.423(3) 126 y
C29 H29B Cg1 2_655 0.99 2.70 3.489(3) 137 y
C34 H34B N4 2_676 0.98 2.50 3.398(3) 153 y

loop_
_geom_torsion_atom_site_label_1
_geom_torsion_atom_site_label_2
_geom_torsion_atom_site_label_3
_geom_torsion_atom_site_label_4
_geom_torsion_site_symmetry_1
_geom_torsion_site_symmetry_2
_geom_torsion_site_symmetry_3
_geom_torsion_site_symmetry_4
_geom_torsion
_geom_torsion_publ_flag
C7 N2 C1 C2 . . . . -177.5(3) ?
C9 N2 C1 C2 . . . . 0.5(4) ?
C7 N2 C1 C6 . . . . 1.4(3) ?
C9 N2 C1 C6 . . . . 179.4(2) ?
N2 C1 C2 C3 . . . . 178.4(3) ?
C6 C1 C2 C3 . . . . -0.3(4) ?
C1 C2 C3 C4 . . . . 0.4(4) ?
C2 C3 C4 C5 . . . . 0.0(4) ?
C3 C4 C5 C6 . . . . -0.4(4) ?
C4 C5 C6 C1 . . . . 0.4(4) ?
C4 C5 C6 N1 . . . . -177.2(3) ?
N2 C1 C6 C5 . . . . -179.1(2) ?
C2 C1 C6 C5 . . . . -0.1(4) ?
N2 C1 C6 N1 . . . . -1.1(3) ?
C2 C1 C6 N1 . . . . 177.9(2) ?
C7 N1 C6 C5 . . . . 178.1(3) ?
C7 N1 C6 C1 . . . . 0.3(3) ?
C6 N1 C7 N2 . . . . 0.7(3) ?
C6 N1 C7 S1 . . . . -178.45(19) ?
C1 N2 C7 N1 . . . . -1.4(3) ?
C9 N2 C7 N1 . . . . -179.3(2) ?
C1 N2 C7 S1 . . . . 177.80(17) ?
C9 N2 C7 S1 . . . . -0.1(3) ?
C8 S1 C7 N1 . . . . -1.8(3) ?
C8 S1 C7 N2 . . . . 179.1(2) ?
C7 N2 C9 C10 . . . . 99.1(3) ?
C1 N2 C9 C10 . . . . -78.4(3) ?
C11 O1 C10 C9 . . . . -180.0(2) ?
N2 C9 C10 O1 . . . . -179.5(2) ?
C10 O1 C11 C12 . . . . 179.9(2) ?
C13 N3 C12 C11 . . . . 103.6(3) ?
C20 N3 C12 C11 . . . . -76.4(3) ?
O1 C11 C12 N3 . . . . -60.0(3) ?
C15 N4 C13 N3 . . . . 0.8(3) ?
C15 N4 C13 S2 . . . . -179.9(2) ?
C20 N3 C13 N4 . . . . -0.6(3) ?
C12 N3 C13 N4 . . . . 179.4(2) ?
C20 N3 C13 S2 . . . . -179.87(19) ?
C12 N3 C13 S2 . . . . 0.1(4) ?
C14 S2 C13 N4 . . . . -23.2(3) ?
C14 S2 C13 N3 . . . . 156.0(3) ?
C13 N4 C15 C16 . . . . 178.5(3) ?
C13 N4 C15 C20 . . . . -0.8(3) ?
N4 C15 C16 C17 . . . . -178.7(3) ?
C20 C15 C16 C17 . . . . 0.5(4) ?
C15 C16 C17 C18 . . . . -1.6(5) ?
C16 C17 C18 C19 . . . . 1.4(6) ?
C17 C18 C19 C20 . . . . -0.1(5) ?
C18 C19 C20 N3 . . . . 178.7(3) ?
C18 C19 C20 C15 . . . . -1.0(4) ?
C13 N3 C20 C19 . . . . -179.6(3) ?
C12 N3 C20 C19 . . . . 0.4(4) ?
C13 N3 C20 C15 . . . . 0.0(3) ?
C12 N3 C20 C15 . . . . -180.0(2) ?
C16 C15 C20 C19 . . . . 0.8(4) ?
N4 C15 C20 C19 . . . . -179.8(2) ?
C16 C15 C20 N3 . . . . -178.9(2) ?
N4 C15 C20 N3 . . . . 0.4(3) ?
C27 N6 C21 C22 . . . . -176.9 ?
C29 N6 C21 C22 . . . . 2.2(2) ?
C27 N6 C21 C26 . . . . 1.1 ?
C29 N6 C21 C26 . . . . -179.8(2) ?
N6 C21 C22 C23 . . . . 178.1 ?
C26 C21 C22 C23 . . . . 0.3 ?
C21 C22 C23 C24 . . . . 0.2 ?
C22 C23 C24 C25 . . . . -0.3 ?
C23 C24 C25 C26 . . . . -0.2 ?
C24 C25 C26 N5 . . . . -177.3 ?
C24 C25 C26 C21 . . . . 0.7 ?
C27 N5 C26 C25 . . . . 178.0 ?
C27 N5 C26 C21 . . . . -0.1 ?
N6 C21 C26 C25 . . . . -179.0 ?
C22 C21 C26 C25 . . . . -0.8 ?
N6 C21 C26 N5 . . . . -0.7 ?
C22 C21 C26 N5 . . . . 177.6 ?
C26 N5 C27 N6 . . . . 0.9 ?
C26 N5 C27 S3 . . . . -178.4 ?
C21 N6 C27 N5 . . . . -1.3 ?
C29 N6 C27 N5 . . . . 179.6(2) ?
C21 N6 C27 S3 . . . . 178.0 ?
C29 N6 C27 S3 . . . . -1.0(2) ?
C28 S3 C27 N5 . . . . -23.16(19) ?
C28 S3 C27 N6 . . . . 157.56(19) ?
C29 N6A C21A C22A . . . . 15.0(9) ?
C27A N6A C21A C22A . . . . -176.9 ?
C29 N6A C21A C26A . . . . -166.9(9) ?
C27A N6A C21A C26A . . . . 1.1 ?
N6A C21A C22A C23A . . . . 178.1 ?
C26A C21A C22A C23A . . . . 0.3 ?
C21A C22A C23A C24A . . . . 0.2 ?
C22A C23A C24A C25A . . . . -0.3 ?
C23A C24A C25A C26A . . . . -0.2 ?
C24A C25A C26A N5A . . . . -177.3 ?
C24A C25A C26A C21A . . . . 0.7 ?
C27A N5A C26A C25A . . . . 178.0 ?
C27A N5A C26A C21A . . . . -0.1 ?
N6A C21A C26A C25A . . . . -179.0 ?
C22A C21A C26A C25A . . . . -0.8 ?
N6A C21A C26A N5A . . . . -0.7 ?
C22A C21A C26A N5A . . . . 177.6 ?
C26A N5A C27A N6A . . . . 0.9 ?
C26A N5A C27A S3A . . . . -178.4 ?
C29 N6A C27A N5A . . . . 167.2(9) ?
C21A N6A C27A N5A . . . . -1.3 ?
C29 N6A C27A S3A . . . . -13.5(9) ?
C21A N6A C27A S3A . . . . 178.0 ?
C28A S3A C27A N5A . . . . -25.4(8) ?
C28A S3A C27A N6A . . . . 155.3(8) ?
C27A N6A C29 C30 . . . . 112.2(6) ?
C21A N6A C29 C30 . . . . -81.8(5) ?
C27 N6 C29 C30 . . . . 105.3(3) ?
C21 N6 C29 C30 . . . . -73.6(3) ?
C31 O2 C30 C29 . . . . -169.6(2) ?
N6A C29 C30 O2 . . . . -61.3(4) ?
N6 C29 C30 O2 . . . . -68.0(3) ?
C30 O2 C31 C32 . . . . -171.2(3) ?
C30 O2 C31 C32A . . . . 166.8(5) ?
O2 C31 C32 N7 . . . . -160.5(2) ?
O2 C31 C32A N7A . . . . 175.8(6) ?
C31 C32 N7 C40 . . . . 80.5(3) ?
C31 C32 N7 C33 . . . . -106.9(3) ?
C35 N8 C33 N7 . . . . 0.9 ?
C35 N8 C33 S4 . . . . -178.6 ?
C40 N7 C33 N8 . . . . -1.4 ?
C32 N7 C33 N8 . . . . -175.1(3) ?
C40 N7 C33 S4 . . . . 178.2 ?
C32 N7 C33 S4 . . . . 4.5(3) ?
C34 S4 C33 N8 . . . . -1.8 ?
C34 S4 C33 N7 . . . . 178.7 ?
C33 N8 C35 C36 . . . . 177.9 ?
C33 N8 C35 C40 . . . . -0.1 ?
N8 C35 C36 C37 . . . . -177.3 ?
C40 C35 C36 C37 . . . . 0.4 ?
C35 C36 C37 C38 . . . . 0.3 ?
C36 C37 C38 C39 . . . . -1.0 ?
C37 C38 C39 C40 . . . . 0.9 ?
C33 N7 C40 C39 . . . . -176.9 ?
C32 N7 C40 C39 . . . . -2.8(3) ?
C33 N7 C40 C35 . . . . 1.1 ?
C32 N7 C40 C35 . . . . 175.2(3) ?
C38 C39 C40 N7 . . . . 177.7 ?
C38 C39 C40 C35 . . . . -0.1 ?
C36 C35 C40 N7 . . . . -178.8 ?
N8 C35 C40 N7 . . . . -0.7 ?
C36 C35 C40 C39 . . . . -0.6 ?
N8 C35 C40 C39 . . . . 177.6 ?
C31 C32A N7A C40A . . . . -75.9(9) ?
C31 C32A N7A C33A . . . . 94.9(7) ?
C35A N8A C33A N7A . . . . 0.9 ?
C35A N8A C33A S4A . . . . -178.6 ?
C40A N7A C33A N8A . . . . -1.4 ?
C32A N7A C33A N8A . . . . -173.6(8) ?
C40A N7A C33A S4A . . . . 178.2 ?
C32A N7A C33A S4A . . . . 6.0(8) ?
C34A S4A C33A N8A . . . . -1.8 ?
C34A S4A C33A N7A . . . . 178.7 ?
C33A N8A C35A C36A . . . . 177.9 ?
C33A N8A C35A C40A . . . . -0.1 ?
N8A C35A C36A C37A . . . . -177.3 ?
C40A C35A C36A C37A . . . . 0.4 ?
C35A C36A C37A C38A . . . . 0.3 ?
C36A C37A C38A C39A . . . . -1.0 ?
C37A C38A C39A C40A . . . . 0.9 ?
C33A N7A C40A C39A . . . . -176.9 ?
C32A N7A C40A C39A . . . . -4.4(8) ?
C33A N7A C40A C35A . . . . 1.1 ?
C32A N7A C40A C35A . . . . 173.6(8) ?
C38A C39A C40A N7A . . . . 177.7 ?
C38A C39A C40A C35A . . . . -0.1 ?
C36A C35A C40A N7A . . . . -178.8 ?
N8A C35A C40A N7A . . . . -0.7 ?
C36A C35A C40A C39A . . . . -0.6 ?
N8A C35A C40A C39A . . . . 177.6 ?
